data_2232548
loop_
_publ_author_name
'Turek, Jan'
'Pad\<elkov\'a, Zde\<nka'

_publ_section_title
;
 Dichloridobis{2-[(dimethylamino)methyl]phenyl}bis{2-[(dimethylazaniumyl)methyl]phenyl}di-\m-hydroxido-di-\m~3~-oxido-tetraphenyltetratin(IV)
 dichloride deuterochloroform decasolvate
;
_journal_coeditor_code AA2022
_journal_issue 12
_journal_name_full 'Acta Crystallographica Section E'
_journal_page_first m1890
_journal_page_last m1891
_journal_paper_doi 10.1107/S1600536811048872
_journal_volume 67
_journal_year 2011
_chemical_formula_iupac '[Sn4 (C6 H5)4 Cl2 O2 (O H)2 (C9 H13 N1)2 (C9 H12 N1)2] Cl2, 10C D Cl3'
_chemical_formula_moiety 'C60 H72 Cl2 N4 O4 Sn4 2+, 2(Cl -), 10(C D Cl3)'
_chemical_formula_sum 'C70 H72 Cl34 D10 N4 O4 Sn4'
_chemical_formula_weight 2733.56
_chemical_melting_point 395(2)
_chemical_name_common
;
Dichloridobis{2-[(dimethylamino)methyl]phenyl}bis{2-
[(dimethylazaniumyl)methyl]phenyl}di-\m-hydroxido-di-\m~3~-oxido-
tetraphenyltetratin(IV) dichloride deuterochloroform decasolvate
;
_chemical_name_systematic
;
bis{2-[2-(dimethylazaniumyl)methyl]phenyl}-2\k<i>C</i>^1^,3\k<i>C</i>^1^-
bis{2-[(dimethylamino)methyl]phenyl}-1\k<i>C</i>^1^,4\k<i>C</i>^1^-
dichlorido-1\k<i>Cl</i>,4\k<i>Cl</i>-
di-\m-hydroxido-1:2\k^2^<i>O</i>:<i>O</i>;3:4\k^2^<i>O</i>:<i>O</i>-
di-\m~3~-oxido-1:2:3\k^3^<i>O</i>:<i>O</i>:<i>O</i>;2:3:4\k^3^<i>O</i>:
<i>O</i>:<i>O</i>-tetraphenyl-
1\k<i>C</i>^1^,2\k<i>C</i>^1^,3\k<i>C</i>^1^,4\k<i>C</i>^1^-tetratin(IV)
dichloride deuterochloroform decasolvate
;
_space_group_IT_number 2
_symmetry_cell_setting triclinic
_symmetry_space_group_name_Hall '-P 1'
_symmetry_space_group_name_H-M 'P -1'
_atom_sites_solution_hydrogens geom
_atom_sites_solution_primary direct
_atom_sites_solution_secondary difmap
_audit_creation_method SHELXL-97
_cell_angle_alpha 83.752(7)
_cell_angle_beta 68.178(4)
_cell_angle_gamma 76.339(5)
_cell_formula_units_Z 1
_cell_length_a 11.9279(5)
_cell_length_b 15.4080(12)
_cell_length_c 15.9651(14)
_cell_measurement_reflns_used 51386
_cell_measurement_temperature 150.0(10)
_cell_measurement_theta_max 27.5
_cell_measurement_theta_min 1
_cell_volume 2646.1(3)
_computing_cell_refinement 'COLLECT (Hooft, 1998) and DENZO (Otwinowski & Minor, 1997)'
_computing_data_collection 'COLLECT (Hooft, 1998) and DENZO (Otwinowski & Minor, 1997)'
_computing_data_reduction 'COLLECT (Hooft, 1998) and DENZO (Otwinowski & Minor, 1997)'
_computing_molecular_graphics 'PLATON (Spek, 2009)'
_computing_publication_material 'SHELXL97 (Sheldrick, 2008)'
_computing_structure_refinement 'SHELXL97 (Sheldrick, 2008)'
_computing_structure_solution 'SHELXS97 (Sheldrick, 2008)'
_diffrn_ambient_temperature 150.0(10)
_diffrn_detector_area_resol_mean 9.091
_diffrn_measured_fraction_theta_full 0.991
_diffrn_measured_fraction_theta_max 0.991
_diffrn_measurement_device_type 'Bruker--Nonius KappaCCD area-detector'
_diffrn_measurement_method '\f and \w scans to fill the Ewald sphere'
_diffrn_radiation_monochromator graphite
_diffrn_radiation_source 'fine-focus sealed tube'
_diffrn_radiation_type MoK\a
_diffrn_radiation_wavelength 0.71073
_diffrn_reflns_av_R_equivalents 0.0000
_diffrn_reflns_av_sigmaI/netI 0.0452
_diffrn_reflns_limit_h_max 15
_diffrn_reflns_limit_h_min -14
_diffrn_reflns_limit_k_max 20
_diffrn_reflns_limit_k_min -19
_diffrn_reflns_limit_l_max 20
_diffrn_reflns_limit_l_min 0
_diffrn_reflns_number 51386
_diffrn_reflns_theta_full 27.50
_diffrn_reflns_theta_max 27.50
_diffrn_reflns_theta_min 1.88
_diffrn_standards_number 0
_exptl_absorpt_coefficient_mu 1.835
_exptl_absorpt_correction_T_max 0.820
_exptl_absorpt_correction_T_min 0.758
_exptl_absorpt_correction_type gaussian
_exptl_absorpt_process_details
;
(Coppens, 1970)
;
_exptl_crystal_colour colourless
_exptl_crystal_density_diffrn 1.715
_exptl_crystal_density_method 'not measured'
_exptl_crystal_description block
_exptl_crystal_F_000 1340
_exptl_crystal_size_max 0.28
_exptl_crystal_size_mid 0.26
_exptl_crystal_size_min 0.21
_refine_diff_density_max 1.947
_refine_diff_density_min -1.146
_refine_ls_extinction_method none
_refine_ls_goodness_of_fit_ref 1.075
_refine_ls_hydrogen_treatment constr
_refine_ls_matrix_type full
_refine_ls_number_parameters 598
_refine_ls_number_reflns 12052
_refine_ls_number_restraints 12
_refine_ls_restrained_S_all 1.075
_refine_ls_R_factor_all 0.0754
_refine_ls_R_factor_gt 0.0537
_refine_ls_shift/su_max 0.001
_refine_ls_shift/su_mean 0.000
_refine_ls_structure_factor_coef Fsqd
_refine_ls_weighting_details 'calc w=1/[\s^2^(Fo^2^)+(0.0647P)^2^+12.7718P] where P=(Fo^2^+2Fc^2^)/3'
_refine_ls_weighting_scheme calc
_refine_ls_wR_factor_gt 0.1301
_refine_ls_wR_factor_ref 0.1458
_reflns_number_gt 9459
_reflns_number_total 12052
_reflns_threshold_expression I>2sigma(I)
_cod_data_source_file aa2022.cif
_cod_data_source_block I
_cod_database_code 2232548
_cod_database_fobs_code 2232548

loop_
_symmetry_equiv_pos_as_xyz
'x, y, z'
'-x, -y, -z'

loop_
_atom_site_type_symbol
_atom_site_label
_atom_site_fract_x
_atom_site_fract_y
_atom_site_fract_z
_atom_site_U_iso_or_equiv
_atom_site_adp_type
_atom_site_calc_flag
_atom_site_refinement_flags
_atom_site_occupancy
_atom_site_symmetry_multiplicity
_atom_site_disorder_assembly
_atom_site_disorder_group
Sn Sn1 0.95841(3) 0.92734(2) 0.08172(2) 0.01807(9) Uani d . 1 1 . .
Sn Sn2 1.05036(3) 0.81140(2) -0.10648(2) 0.01954(9) Uani d . 1 1 . .
Cl Cl2 0.90846(13) 0.65544(9) 0.18634(10) 0.0339(3) Uani d . 1 1 . .
Cl Cl1 1.09431(12) 0.89042(9) -0.26447(8) 0.0299(3) Uani d . 1 1 . .
O O2 0.9965(3) 0.7941(2) 0.0363(2) 0.0231(7) Uani d . 1 1 . .
H H2 0.9909 0.7414 0.0705 0.035 Uiso calc . 1 1 . .
O O1 0.9676(3) 1.0635(2) 0.0551(2) 0.0197(7) Uani d . 1 1 . .
C C17 0.8196(5) 0.7435(3) -0.0818(4) 0.0262(11) Uani d . 1 1 . .
N N1 0.8708(5) 0.7981(3) 0.3231(3) 0.0329(10) Uani d . 1 1 . .
H H1 0.8901 0.7755 0.2679 0.039 Uiso calc . 1 1 . .
N N2 1.0295(4) 0.6531(3) -0.1091(3) 0.0262(9) Uani d . 1 1 . .
C C6 1.2090(5) 0.8765(3) 0.0998(4) 0.0257(11) Uani d . 1 1 . .
H H6 1.2325 0.8850 0.0376 0.031 Uiso calc R 1 1 . .
C C21 0.7933(5) 0.9018(4) -0.1142(4) 0.0305(12) Uani d . 1 1 . .
H H21 0.8256 0.9531 -0.1293 0.037 Uiso calc R 1 1 . .
C C24 1.1034(5) 0.5831(4) -0.0692(4) 0.0317(12) Uani d . 1 1 . .
H H24A 1.1897 0.5821 -0.1010 0.048 Uiso calc R 1 1 . .
H H24B 1.0868 0.5262 -0.0735 0.048 Uiso calc R 1 1 . .
H H24C 1.0821 0.5956 -0.0068 0.048 Uiso calc R 1 1 . .
C C1 1.0852(5) 0.8880(3) 0.1516(4) 0.0230(10) Uani d . 1 1 . .
C C25 1.2430(4) 0.7559(3) -0.1350(4) 0.0232(10) Uani d . 1 1 . .
C C10 0.7635(4) 0.9427(3) 0.1424(3) 0.0238(10) Uani d . 1 1 . .
C C16 0.8670(5) 0.8216(3) -0.1023(4) 0.0246(10) Uani d . 1 1 . .
C C2 1.0492(5) 0.8764(4) 0.2462(4) 0.0267(11) Uani d . 1 1 . .
C C30 1.2839(5) 0.7242(4) -0.0643(4) 0.0285(11) Uani d . 1 1 . .
H H30 1.2272 0.7265 -0.0055 0.034 Uiso calc R 1 1 . .
C C3 1.1427(5) 0.8541(4) 0.2844(4) 0.0325(12) Uani d . 1 1 . .
H H3 1.1204 0.8475 0.3467 0.039 Uiso calc R 1 1 . .
C C27 1.4542(5) 0.7151(4) -0.2384(4) 0.0353(13) Uani d . 1 1 . .
H H27 1.5114 0.7126 -0.2971 0.042 Uiso calc R 1 1 . .
C C5 1.2996(5) 0.8526(4) 0.1379(4) 0.0331(12) Uani d . 1 1 . .
H H5 1.3828 0.8437 0.1016 0.040 Uiso calc R 1 1 . .
C C29 1.4068(5) 0.6895(4) -0.0799(4) 0.0337(12) Uani d . 1 1 . .
H H29 1.4329 0.6692 -0.0318 0.040 Uiso calc R 1 1 . .
C C22 0.8976(5) 0.6565(4) -0.0624(4) 0.0289(11) Uani d . 1 1 . .
H H22A 0.8800 0.6498 0.0021 0.035 Uiso calc R 1 1 . .
H H22B 0.8757 0.6071 -0.0812 0.035 Uiso calc R 1 1 . .
C C26 1.3293(5) 0.7499(4) -0.2228(4) 0.0318(12) Uani d . 1 1 . .
H H26 1.3035 0.7693 -0.2712 0.038 Uiso calc R 1 1 . .
C C15 0.7063(5) 0.8753(4) 0.1408(4) 0.0316(12) Uani d . 1 1 . .
H H15 0.7531 0.8228 0.1111 0.038 Uiso calc R 1 1 . .
C C7 0.9177(5) 0.8830(4) 0.3073(4) 0.0314(12) Uani d . 1 1 . .
H H7A 0.8659 0.9279 0.2823 0.038 Uiso calc R 1 1 . .
H H7B 0.9081 0.9039 0.3652 0.038 Uiso calc R 1 1 . .
C C18 0.6992(5) 0.7496(4) -0.0742(4) 0.0340(13) Uani d . 1 1 . .
H H18 0.6671 0.6983 -0.0615 0.041 Uiso calc R 1 1 . .
C C23 1.0672(6) 0.6345(4) -0.2063(4) 0.0354(13) Uani d . 1 1 . .
H H23A 1.1539 0.6329 -0.2359 0.053 Uiso calc R 1 1 . .
H H23B 1.0214 0.6808 -0.2336 0.053 Uiso calc R 1 1 . .
H H23C 1.0505 0.5779 -0.2122 0.053 Uiso calc R 1 1 . .
C C4 1.2641(6) 0.8420(4) 0.2317(4) 0.0352(13) Uani d . 1 1 . .
H H4 1.3239 0.8267 0.2580 0.042 Uiso calc R 1 1 . .
C C28 1.4927(5) 0.6847(4) -0.1682(5) 0.0374(14) Uani d . 1 1 . .
H H28 1.5759 0.6609 -0.1789 0.045 Uiso calc R 1 1 . .
C C19 0.6255(5) 0.8298(4) -0.0850(5) 0.0388(14) Uani d . 1 1 . .
H H19 0.5444 0.8326 -0.0798 0.047 Uiso calc R 1 1 . .
C C20 0.6726(6) 0.9066(4) -0.1038(5) 0.0397(14) Uani d . 1 1 . .
H H20 0.6224 0.9615 -0.1093 0.048 Uiso calc R 1 1 . .
C C14 0.5783(5) 0.8856(4) 0.1835(4) 0.0352(13) Uani d . 1 1 . .
H H14 0.5403 0.8397 0.1824 0.042 Uiso calc R 1 1 . .
C C11 0.6917(5) 1.0208(4) 0.1856(4) 0.0354(14) Uani d . 1 1 . .
H H11 0.7292 1.0671 0.1863 0.042 Uiso calc R 1 1 . .
C C13 0.5093(5) 0.9624(4) 0.2265(5) 0.0415(15) Uani d . 1 1 . .
H H13 0.4244 0.9686 0.2551 0.050 Uiso calc R 1 1 . .
C C9 0.7376(6) 0.8137(5) 0.3664(5) 0.0482(17) Uani d . 1 1 . .
H H9A 0.6998 0.8582 0.3325 0.072 Uiso calc R 1 1 . .
H H9B 0.7140 0.8340 0.4266 0.072 Uiso calc R 1 1 . .
H H9C 0.7108 0.7591 0.3689 0.072 Uiso calc R 1 1 . .
C C12 0.5639(6) 1.0314(4) 0.2281(6) 0.0514(19) Uani d . 1 1 . .
H H12 0.5163 1.0841 0.2570 0.062 Uiso calc R 1 1 . .
C C8 0.9315(7) 0.7289(5) 0.3745(5) 0.0475(17) Uani d . 1 1 . .
H H8A 1.0196 0.7192 0.3448 0.071 Uiso calc R 1 1 . .
H H8B 0.9051 0.6741 0.3771 0.071 Uiso calc R 1 1 . .
H H8C 0.9089 0.7489 0.4346 0.071 Uiso calc R 1 1 . .
C C50 1.2065(7) 0.5493(5) 0.1665(7) 0.058(2) Uani d . 1 1 . .
D D50 1.1290 0.5764 0.1569 0.070 Uiso calc R 1 1 . .
Cl Cl51 1.3126(2) 0.50334(13) 0.06538(15) 0.0599(5) Uani d . 1 1 . .
Cl Cl52 1.1760(2) 0.46445(16) 0.25107(16) 0.0680(6) Uani d . 1 1 . .
Cl Cl53 1.2564(3) 0.6331(2) 0.1980(3) 0.1126(13) Uani d . 1 1 . .
C C60 0.3786(6) 0.4030(5) 0.7682(5) 0.0476(16) Uani d . 1 1 . .
D D60 0.2932 0.4094 0.7718 0.057 Uiso calc R 1 1 . .
Cl Cl61 0.3904(2) 0.35616(16) 0.87085(14) 0.0653(5) Uani d . 1 1 . .
Cl Cl62 0.4761(2) 0.33095(14) 0.68003(14) 0.0679(6) Uani d . 1 1 . .
Cl Cl63 0.4152(2) 0.50854(13) 0.74811(19) 0.0746(7) Uani d . 1 1 . .
C C70A 1.141(4) 0.165(3) 0.361(3) 0.089(13) Uani d PU 0.37(2) 1 A 1
D D70A 1.1293 0.1533 0.3064 0.107 Uiso calc PR 0.37(2) 1 A 1
Cl Cl75 0.992(2) 0.2562(10) 0.4102(13) 0.093(5) Uani d P 0.37(2) 1 A 1
Cl Cl74 1.217(2) 0.2208(11) 0.3248(8) 0.107(5) Uani d P 0.37(2) 1 A 1
Cl Cl76 1.1541(16) 0.0616(7) 0.4047(10) 0.094(4) Uani d P 0.37(2) 1 A 1
C C70 1.0976(12) 0.1618(10) 0.3631(8) 0.038(3) Uani d P 0.63(2) 1 A 2
D D70 1.0899 0.1513 0.3063 0.045 Uiso calc PR 0.63(2) 1 A 2
Cl Cl71 0.9801(12) 0.2362(10) 0.4232(8) 0.141(5) Uani d P 0.63(2) 1 A 2
Cl Cl72 1.2500(6) 0.1749(11) 0.3461(8) 0.137(5) Uani d P 0.63(2) 1 A 2
Cl Cl73 1.0761(16) 0.0688(5) 0.4391(7) 0.119(4) Uani d P 0.63(2) 1 A 2
C C80 0.670(3) 0.167(2) 0.4596(17) 0.049(8) Uani d P 0.40(2) 1 B 1
D D80 0.7492 0.1555 0.4089 0.059 Uiso calc PR 0.40(2) 1 B 1
Cl Cl81 0.619(2) 0.2718(12) 0.4575(9) 0.108(5) Uani d P 0.40(2) 1 B 1
Cl Cl82 0.7067(8) 0.1475(7) 0.5587(5) 0.066(3) Uani d P 0.40(2) 1 B 1
Cl Cl83 0.5908(14) 0.0680(14) 0.4646(18) 0.133(7) Uani d P 0.40(2) 1 B 1
C C80A 0.652(3) 0.1390(16) 0.4638(19) 0.064(7) Uani d PU 0.60(2) 1 B 2
D D80A 0.7375 0.1329 0.4210 0.077 Uiso calc PR 0.60(2) 1 B 2
Cl Cl84 0.5572(11) 0.2548(6) 0.4667(4) 0.095(3) Uani d P 0.60(2) 1 B 2
Cl Cl86 0.6429(19) 0.1145(11) 0.5677(6) 0.159(7) Uani d P 0.60(2) 1 B 2
Cl Cl85 0.5654(14) 0.0996(8) 0.4272(7) 0.143(4) Uani d P 0.60(2) 1 B 2
C C90 0.7388(15) 0.4945(8) 0.5226(12) 0.124(5) Uani d . 1 1 . .
D D90 0.6980 0.4604 0.5763 0.148 Uiso calc R 1 1 . .
Cl Cl91 0.7081(5) 0.6026(3) 0.5531(3) 0.169(2) Uani d . 1 1 . .
Cl Cl92 0.9047(7) 0.4615(5) 0.4986(5) 0.220(3) Uani d . 1 1 . .
Cl Cl93 0.6965(8) 0.4755(5) 0.4449(6) 0.226(3) Uani d . 1 1 . .

loop_
_atom_site_aniso_label
_atom_site_aniso_U_11
_atom_site_aniso_U_22
_atom_site_aniso_U_33
_atom_site_aniso_U_12
_atom_site_aniso_U_13
_atom_site_aniso_U_23
Sn1 0.01544(16) 0.02144(17) 0.01780(16) -0.00579(12) -0.00581(12) 0.00129(12)
Sn2 0.01716(17) 0.02137(17) 0.02117(17) -0.00468(12) -0.00731(13) -0.00201(13)
Cl2 0.0337(7) 0.0332(7) 0.0328(7) -0.0078(6) -0.0101(6) 0.0028(6)
Cl1 0.0285(6) 0.0367(7) 0.0217(6) -0.0045(5) -0.0079(5) 0.0009(5)
O2 0.0244(18) 0.0201(17) 0.0257(18) -0.0057(14) -0.0100(15) 0.0023(14)
O1 0.0223(17) 0.0207(16) 0.0160(15) -0.0067(13) -0.0057(13) 0.0001(12)
C17 0.026(3) 0.025(3) 0.030(3) -0.006(2) -0.011(2) -0.005(2)
N1 0.037(3) 0.040(3) 0.024(2) -0.013(2) -0.011(2) 0.002(2)
N2 0.029(2) 0.024(2) 0.028(2) -0.0054(18) -0.0125(19) -0.0030(18)
C6 0.029(3) 0.028(3) 0.021(2) -0.009(2) -0.007(2) -0.003(2)
C21 0.031(3) 0.028(3) 0.039(3) -0.009(2) -0.018(2) -0.001(2)
C24 0.029(3) 0.024(3) 0.044(3) -0.007(2) -0.014(3) 0.001(2)
C1 0.025(2) 0.022(2) 0.028(3) -0.0080(19) -0.013(2) -0.002(2)
C25 0.018(2) 0.023(2) 0.031(3) -0.0039(18) -0.010(2) -0.003(2)
C10 0.016(2) 0.028(3) 0.024(2) -0.0062(19) -0.0041(19) 0.006(2)
C16 0.022(2) 0.027(3) 0.027(3) -0.008(2) -0.011(2) 0.000(2)
C2 0.027(3) 0.027(3) 0.030(3) -0.008(2) -0.014(2) 0.001(2)
C30 0.027(3) 0.032(3) 0.028(3) -0.010(2) -0.010(2) 0.001(2)
C3 0.034(3) 0.042(3) 0.026(3) -0.010(2) -0.016(2) 0.002(2)
C27 0.024(3) 0.038(3) 0.037(3) -0.006(2) -0.001(2) -0.008(3)
C5 0.021(3) 0.034(3) 0.043(3) -0.005(2) -0.010(2) -0.004(2)
C29 0.027(3) 0.038(3) 0.038(3) -0.003(2) -0.017(2) 0.001(2)
C22 0.028(3) 0.024(3) 0.041(3) -0.009(2) -0.017(2) 0.002(2)
C26 0.024(3) 0.034(3) 0.033(3) 0.000(2) -0.009(2) -0.004(2)
C15 0.020(3) 0.031(3) 0.042(3) -0.005(2) -0.009(2) -0.006(2)
C7 0.032(3) 0.038(3) 0.026(3) -0.008(2) -0.012(2) 0.000(2)
C18 0.031(3) 0.034(3) 0.046(3) -0.016(2) -0.020(3) 0.002(3)
C23 0.043(3) 0.036(3) 0.027(3) -0.007(3) -0.011(3) -0.007(2)
C4 0.035(3) 0.040(3) 0.039(3) -0.009(3) -0.024(3) 0.003(3)
C28 0.020(3) 0.039(3) 0.052(4) -0.001(2) -0.014(3) -0.009(3)
C19 0.025(3) 0.039(3) 0.061(4) -0.009(2) -0.022(3) -0.005(3)
C20 0.029(3) 0.031(3) 0.062(4) -0.002(2) -0.023(3) -0.003(3)
C14 0.022(3) 0.036(3) 0.048(4) -0.010(2) -0.009(3) -0.005(3)
C11 0.019(3) 0.029(3) 0.051(4) -0.010(2) 0.000(2) -0.010(3)
C13 0.017(3) 0.046(4) 0.053(4) -0.009(2) -0.004(3) 0.007(3)
C9 0.042(4) 0.059(4) 0.041(4) -0.021(3) -0.005(3) -0.003(3)
C12 0.026(3) 0.033(3) 0.083(5) 0.002(3) -0.007(3) -0.019(3)
C8 0.063(5) 0.046(4) 0.042(4) -0.023(3) -0.025(3) 0.018(3)
C50 0.038(4) 0.038(4) 0.104(7) -0.004(3) -0.033(4) -0.007(4)
Cl51 0.0641(12) 0.0436(9) 0.0749(13) -0.0156(9) -0.0282(10) 0.0075(9)
Cl52 0.0540(11) 0.0742(14) 0.0687(13) -0.0092(10) -0.0166(10) -0.0027(11)
Cl53 0.0833(18) 0.0798(17) 0.175(3) -0.0312(14) -0.0204(19) -0.066(2)
C60 0.037(3) 0.050(4) 0.050(4) -0.011(3) -0.005(3) -0.011(3)
Cl61 0.0648(13) 0.0799(14) 0.0492(11) -0.0178(11) -0.0140(9) -0.0108(10)
Cl62 0.0832(15) 0.0562(11) 0.0487(11) -0.0074(10) -0.0056(10) -0.0183(9)
Cl63 0.0578(12) 0.0408(10) 0.1034(18) -0.0133(9) 0.0011(12) -0.0153(11)
C70A 0.093(16) 0.078(15) 0.087(15) -0.010(10) -0.025(10) -0.005(9)
Cl75 0.126(11) 0.062(5) 0.080(7) 0.011(5) -0.045(6) 0.001(5)
Cl74 0.154(12) 0.120(9) 0.094(6) -0.090(9) -0.070(7) 0.038(6)
Cl76 0.111(9) 0.056(4) 0.092(7) 0.001(5) -0.026(6) 0.014(4)
C70 0.030(6) 0.060(7) 0.031(5) -0.006(5) -0.020(5) -0.008(5)
Cl71 0.118(7) 0.197(10) 0.107(6) 0.084(7) -0.083(6) -0.105(7)
Cl72 0.062(3) 0.223(11) 0.115(7) 0.007(5) -0.024(3) -0.065(7)
Cl73 0.184(11) 0.089(4) 0.092(5) -0.005(5) -0.074(7) -0.001(3)
C80 0.066(18) 0.051(16) 0.016(8) 0.006(13) -0.008(9) -0.005(9)
Cl81 0.088(9) 0.144(9) 0.064(5) 0.038(8) -0.020(6) -0.048(5)
Cl82 0.059(5) 0.094(5) 0.045(3) 0.008(3) -0.032(3) -0.010(3)
Cl83 0.118(8) 0.109(11) 0.156(16) -0.028(8) -0.019(9) -0.043(10)
C80A 0.047(8) 0.064(11) 0.063(9) 0.003(7) -0.007(6) -0.004(7)
Cl84 0.078(5) 0.121(5) 0.049(2) 0.027(4) -0.008(3) -0.013(3)
Cl86 0.177(13) 0.175(10) 0.097(5) 0.037(10) -0.063(6) 0.006(5)
Cl85 0.143(8) 0.132(7) 0.107(6) -0.035(6) -0.002(5) 0.041(5)
C90 0.134(13) 0.068(7) 0.140(13) -0.014(8) -0.024(10) 0.014(8)
Cl91 0.195(5) 0.098(3) 0.116(3) 0.013(3) 0.028(3) 0.004(2)
Cl92 0.197(6) 0.222(7) 0.193(6) 0.037(5) -0.058(5) -0.032(5)
Cl93 0.252(8) 0.238(8) 0.219(7) -0.082(6) -0.102(7) -0.001(6)

loop_
_atom_type_symbol
_atom_type_description
_atom_type_scat_dispersion_real
_atom_type_scat_dispersion_imag
_atom_type_scat_source
C C 0.0033 0.0016 'International Tables Vol C Tables 4.2.6.8 and 6.1.1.4'
H H 0.0000 0.0000 'International Tables Vol C Tables 4.2.6.8 and 6.1.1.4'
D H 0.0000 0.0000 'International Tables Vol C Tables 4.2.6.8 and 6.1.1.4'
O O 0.0106 0.0060 'International Tables Vol C Tables 4.2.6.8 and 6.1.1.4'
N N 0.0061 0.0033 'International Tables Vol C Tables 4.2.6.8 and 6.1.1.4'
Cl Cl 0.1484 0.1585 'International Tables Vol C Tables 4.2.6.8 and 6.1.1.4'
Sn Sn -0.6537 1.4246 'International Tables Vol C Tables 4.2.6.8 and 6.1.1.4'

loop_
_exptl_crystal_face_index_h
_exptl_crystal_face_index_k
_exptl_crystal_face_index_l
_exptl_crystal_face_perp_dist
0 0 -1 0.096
0 0 1 0.104
0 1 0 0.106
0 -1 0 0.084
-1 0 -1 0.063
1 0 0 0.103
-1 0 0 0.070
1 0 1 0.125

loop_
_geom_angle_atom_site_label_1
_geom_angle_atom_site_label_2
_geom_angle_atom_site_label_3
_geom_angle_site_symmetry_1
_geom_angle_site_symmetry_3
_geom_angle
O1 Sn1 O1 2_775 . 76.15(14)
O1 Sn1 C10 2_775 . 117.58(17)
O1 Sn1 C10 . . 98.97(17)
O1 Sn1 C1 2_775 . 116.88(17)
O1 Sn1 C1 . . 99.62(16)
C10 Sn1 C1 . . 125.1(2)
O1 Sn1 O2 2_775 . 74.63(13)
O1 Sn1 O2 . . 150.66(13)
C10 Sn1 O2 . . 96.77(17)
C1 Sn1 O2 . . 91.22(16)
O1 Sn1 Sn1 2_775 2_775 38.98(9)
O1 Sn1 Sn1 . 2_775 37.17(9)
C10 Sn1 Sn1 . 2_775 112.90(14)
C1 Sn1 Sn1 . 2_775 112.93(14)
O2 Sn1 Sn1 . 2_775 113.57(10)
O1 Sn2 O2 2_775 . 73.31(13)
O1 Sn2 C16 2_775 . 100.53(17)
O2 Sn2 C16 . . 92.56(17)
O1 Sn2 C25 2_775 . 100.96(16)
O2 Sn2 C25 . . 95.58(17)
C16 Sn2 C25 . . 158.41(19)
O1 Sn2 N2 2_775 . 159.45(14)
O2 Sn2 N2 . . 86.82(14)
C16 Sn2 N2 . . 74.65(17)
C25 Sn2 N2 . . 85.85(17)
O1 Sn2 Cl1 2_775 . 87.05(9)
O2 Sn2 Cl1 . . 159.94(10)
C16 Sn2 Cl1 . . 86.94(15)
C25 Sn2 Cl1 . . 92.07(15)
N2 Sn2 Cl1 . . 112.25(11)
Sn2 O2 Sn1 . . 103.23(14)
Sn2 O2 H2 . . 128.4
Sn1 O2 H2 . . 128.4
Sn1 O1 Sn2 2_775 2_775 107.90(15)
Sn1 O1 Sn1 2_775 . 103.85(14)
Sn2 O1 Sn1 2_775 . 147.88(17)
C18 C17 C16 . . 118.4(5)
C18 C17 C22 . . 121.4(5)
C16 C17 C22 . . 120.0(5)
C9 N1 C8 . . 110.4(5)
C9 N1 C7 . . 112.3(5)
C8 N1 C7 . . 112.7(5)
C9 N1 H1 . . 107.0
C8 N1 H1 . . 107.0
C7 N1 H1 . . 107.0
C22 N2 C24 . . 111.0(4)
C22 N2 C23 . . 110.8(4)
C24 N2 C23 . . 108.6(4)
C22 N2 Sn2 . . 104.1(3)
C24 N2 Sn2 . . 117.3(3)
C23 N2 Sn2 . . 104.8(3)
C1 C6 C5 . . 121.8(5)
C1 C6 H6 . . 119.1
C5 C6 H6 . . 119.1
C20 C21 C16 . . 120.5(5)
C20 C21 H21 . . 119.7
C16 C21 H21 . . 119.7
N2 C24 H24A . . 109.5
N2 C24 H24B . . 109.5
H24A C24 H24B . . 109.5
N2 C24 H24C . . 109.5
H24A C24 H24C . . 109.5
H24B C24 H24C . . 109.5
C6 C1 C2 . . 119.2(5)
C6 C1 Sn1 . . 116.7(4)
C2 C1 Sn1 . . 124.1(4)
C30 C25 C26 . . 118.4(5)
C30 C25 Sn2 . . 119.4(4)
C26 C25 Sn2 . . 122.1(4)
C15 C10 C11 . . 118.7(5)
C15 C10 Sn1 . . 121.1(4)
C11 C10 Sn1 . . 120.1(4)
C21 C16 C17 . . 120.0(5)
C21 C16 Sn2 . . 122.4(4)
C17 C16 Sn2 . . 117.6(4)
C1 C2 C3 . . 118.4(5)
C1 C2 C7 . . 122.9(5)
C3 C2 C7 . . 118.6(5)
C29 C30 C25 . . 121.0(5)
C29 C30 H30 . . 119.5
C25 C30 H30 . . 119.5
C4 C3 C2 . . 121.2(5)
C4 C3 H3 . . 119.4
C2 C3 H3 . . 119.4
C28 C27 C26 . . 120.3(6)
C28 C27 H27 . . 119.9
C26 C27 H27 . . 119.9
C6 C5 C4 . . 119.1(5)
C6 C5 H5 . . 120.5
C4 C5 H5 . . 120.5
C30 C29 C28 . . 120.0(6)
C30 C29 H29 . . 120.0
C28 C29 H29 . . 120.0
N2 C22 C17 . . 111.9(4)
N2 C22 H22A . . 109.2
C17 C22 H22A . . 109.2
N2 C22 H22B . . 109.2
C17 C22 H22B . . 109.2
H22A C22 H22B . . 107.9
C27 C26 C25 . . 120.4(6)
C27 C26 H26 . . 119.8
C25 C26 H26 . . 119.8
C10 C15 C14 . . 120.4(5)
C10 C15 H15 . . 119.8
C14 C15 H15 . . 119.8
C2 C7 N1 . . 115.8(5)
C2 C7 H7A . . 108.3
N1 C7 H7A . . 108.3
C2 C7 H7B . . 108.3
N1 C7 H7B . . 108.3
H7A C7 H7B . . 107.4
C19 C18 C17 . . 121.5(5)
C19 C18 H18 . . 119.3
C17 C18 H18 . . 119.3
N2 C23 H23A . . 109.5
N2 C23 H23B . . 109.5
H23A C23 H23B . . 109.5
N2 C23 H23C . . 109.5
H23A C23 H23C . . 109.5
H23B C23 H23C . . 109.5
C3 C4 C5 . . 120.3(5)
C3 C4 H4 . . 119.9
C5 C4 H4 . . 119.9
C27 C28 C29 . . 119.8(5)
C27 C28 H28 . . 120.1
C29 C28 H28 . . 120.1
C18 C19 C20 . . 119.5(5)
C18 C19 H19 . . 120.2
C20 C19 H19 . . 120.2
C21 C20 C19 . . 120.0(6)
C21 C20 H20 . . 120.0
C19 C20 H20 . . 120.0
C13 C14 C15 . . 120.1(5)
C13 C14 H14 . . 120.0
C15 C14 H14 . . 120.0
C10 C11 C12 . . 121.1(5)
C10 C11 H11 . . 119.5
C12 C11 H11 . . 119.5
C14 C13 C12 . . 120.8(5)
C14 C13 H13 . . 119.6
C12 C13 H13 . . 119.6
N1 C9 H9A . . 109.5
N1 C9 H9B . . 109.5
H9A C9 H9B . . 109.5
N1 C9 H9C . . 109.5
H9A C9 H9C . . 109.5
H9B C9 H9C . . 109.5
C13 C12 C11 . . 119.0(6)
C13 C12 H12 . . 120.5
C11 C12 H12 . . 120.5
N1 C8 H8A . . 109.5
N1 C8 H8B . . 109.5
H8A C8 H8B . . 109.5
N1 C8 H8C . . 109.5
H8A C8 H8C . . 109.5
H8B C8 H8C . . 109.5
Cl53 C50 Cl51 . . 110.9(4)
Cl53 C50 Cl52 . . 112.4(5)
Cl51 C50 Cl52 . . 110.2(4)
Cl53 C50 D50 . . 107.7
Cl51 C50 D50 . . 107.7
Cl52 C50 D50 . . 107.7
Cl63 C60 Cl62 . . 110.9(4)
Cl63 C60 Cl61 . . 110.8(4)
Cl62 C60 Cl61 . . 109.5(4)
Cl63 C60 D60 . . 108.6
Cl62 C60 D60 . . 108.6
Cl61 C60 D60 . . 108.6
Cl74 C70A Cl76 . . 136(3)
Cl74 C70A Cl75 . . 97(3)
Cl76 C70A Cl75 . . 121(2)
Cl74 C70A D70A . . 98.1
Cl76 C70A D70A . . 98.1
Cl75 C70A D70A . . 98.1
C70A Cl75 Cl74 . . 32.0(13)
C70A Cl74 Cl75 . . 51(2)
Cl71 C70 Cl73 . . 98.6(11)
Cl71 C70 Cl72 . . 117.9(10)
Cl73 C70 Cl72 . . 104.5(8)
Cl71 C70 D70 . . 111.6
Cl73 C70 D70 . . 111.6
Cl72 C70 D70 . . 111.6
Cl81 C80 Cl82 . . 104.2(16)
Cl81 C80 Cl83 . . 130(2)
Cl82 C80 Cl83 . . 101.9(18)
Cl81 C80 D80 . . 106.1
Cl82 C80 D80 . . 106.1
Cl83 C80 D80 . . 106.1
Cl85 C80A Cl86 . . 117.5(15)
Cl85 C80A Cl84 . . 91.9(16)
Cl86 C80A Cl84 . . 105.2(14)
Cl85 C80A D80A . . 113.3
Cl86 C80A D80A . . 113.3
Cl84 C80A D80A . . 113.3
Cl93 C90 Cl91 . . 117.6(10)
Cl93 C90 Cl92 . . 114.9(10)
Cl91 C90 Cl92 . . 101.5(9)
Cl93 C90 D90 . . 107.4
Cl91 C90 D90 . . 107.4
Cl92 C90 D90 . . 107.4

loop_
_geom_bond_atom_site_label_1
_geom_bond_atom_site_label_2
_geom_bond_site_symmetry_2
_geom_bond_distance
Sn1 O1 2_775 2.031(3)
Sn1 O1 . 2.115(3)
Sn1 C10 . 2.125(5)
Sn1 C1 . 2.139(5)
Sn1 O2 . 2.142(3)
Sn1 Sn1 2_775 3.2649(7)
Sn2 O1 2_775 2.110(3)
Sn2 O2 . 2.130(4)
Sn2 C16 . 2.132(5)
Sn2 C25 . 2.144(5)
Sn2 N2 . 2.517(4)
Sn2 Cl1 . 2.6017(13)
O2 H2 . 0.9300
O1 Sn1 2_775 2.031(3)
O1 Sn2 2_775 2.110(3)
C17 C18 . 1.377(8)
C17 C16 . 1.404(7)
C17 C22 . 1.515(7)
N1 C9 . 1.448(8)
N1 C8 . 1.490(8)
N1 C7 . 1.502(8)
N1 H1 . 0.9100
N2 C22 . 1.460(7)
N2 C24 . 1.472(7)
N2 C23 . 1.486(7)
C6 C1 . 1.377(7)
C6 C5 . 1.387(8)
C6 H6 . 0.9300
C21 C20 . 1.371(8)
C21 C16 . 1.377(8)
C21 H21 . 0.9300
C24 H24A . 0.9600
C24 H24B . 0.9600
C24 H24C . 0.9600
C1 C2 . 1.411(7)
C25 C30 . 1.388(8)
C25 C26 . 1.395(8)
C10 C15 . 1.376(7)
C10 C11 . 1.383(8)
C2 C3 . 1.418(8)
C2 C7 . 1.494(8)
C30 C29 . 1.373(8)
C30 H30 . 0.9300
C3 C4 . 1.356(9)
C3 H3 . 0.9300
C27 C28 . 1.363(9)
C27 C26 . 1.394(8)
C27 H27 . 0.9300
C5 C4 . 1.398(9)
C5 H5 . 0.9300
C29 C28 . 1.398(9)
C29 H29 . 0.9300
C22 H22A . 0.9700
C22 H22B . 0.9700
C26 H26 . 0.9300
C15 C14 . 1.400(8)
C15 H15 . 0.9300
C7 H7A . 0.9700
C7 H7B . 0.9700
C18 C19 . 1.372(9)
C18 H18 . 0.9300
C23 H23A . 0.9600
C23 H23B . 0.9600
C23 H23C . 0.9600
C4 H4 . 0.9300
C28 H28 . 0.9300
C19 C20 . 1.385(9)
C19 H19 . 0.9300
C20 H20 . 0.9300
C14 C13 . 1.359(9)
C14 H14 . 0.9300
C11 C12 . 1.396(8)
C11 H11 . 0.9300
C13 C12 . 1.377(9)
C13 H13 . 0.9300
C9 H9A . 0.9600
C9 H9B . 0.9600
C9 H9C . 0.9600
C12 H12 . 0.9300
C8 H8A . 0.9600
C8 H8B . 0.9600
C8 H8C . 0.9600
C50 Cl53 . 1.732(8)
C50 Cl51 . 1.737(9)
C50 Cl52 . 1.772(9)
C50 D50 . 0.9800
C60 Cl63 . 1.748(7)
C60 Cl62 . 1.754(7)
C60 Cl61 . 1.759(8)
C60 D60 . 0.9800
C70A Cl74 . 1.32(5)
C70A Cl76 . 1.67(4)
C70A Cl75 . 1.94(5)
C70A D70A . 0.9800
Cl75 Cl74 . 2.47(3)
C70 Cl71 . 1.636(17)
C70 Cl73 . 1.776(17)
C70 Cl72 . 1.793(14)
C70 D70 . 0.9800
C80 Cl81 . 1.58(3)
C80 Cl82 . 1.77(3)
C80 Cl83 . 1.96(4)
C80 D80 . 0.9800
C80A Cl85 . 1.61(3)
C80A Cl86 . 1.63(3)
C80A Cl84 . 1.87(3)
C80A D80A . 0.9800
C90 Cl93 . 1.579(18)
C90 Cl91 . 1.704(14)
C90 Cl92 . 1.824(17)
C90 D90 . 0.9800

loop_
_geom_hbond_atom_site_label_D
_geom_hbond_atom_site_label_H
_geom_hbond_atom_site_label_A
_geom_hbond_distance_DH
_geom_hbond_distance_HA
_geom_hbond_distance_DA
_geom_hbond_angle_DHA
O2 H2 Cl2 0.93 2.21 3.079(4) 156.0
N1 H1 Cl2 0.91 2.30 3.106(5) 147.6
